data_1570094
loop_
_publ_author_name
'Tan, Yi Zhen'
'Wu, Xiangyang'
'Lu, Yunpeng'
'Chiba, Shunsuke'
'Yeow, Edwin K. L.'

_publ_section_title
;
 Towards catalytic redox-active iridium polypyridyl complex by in situ
 photosubstitution
;
_journal_issue 1
_journal_name_full 'Catalysis Science &amp; Technology'
_journal_page_first 66
_journal_page_last 75
_journal_paper_doi 10.1039/D3CY00942D
_journal_volume 14
_journal_year 2024
_chemical_formula_sum 'C47.25 H43.5 Cl2.5 F10 Ir N4 O4'
_chemical_formula_weight 1202.18
_space_group_crystal_system orthorhombic
_space_group_IT_number 56
_space_group_name_Hall '-P 2ab 2ac'
_space_group_name_H-M_alt 'P c c n'
_atom_sites_solution_hydrogens geom
_audit_update_record
;
2023-02-09 deposited with the CCDC.	2023-09-27 downloaded from the CCDC.
;
_cell_angle_alpha 90
_cell_angle_beta 90
_cell_angle_gamma 90
_cell_formula_units_Z 8
_cell_length_a 17.9150(8)
_cell_length_b 22.4618(9)
_cell_length_c 25.0531(8)
_cell_measurement_reflns_used 9927
_cell_measurement_temperature 100.(2)
_cell_measurement_theta_max 27.2876
_cell_measurement_theta_min 2.2737
_cell_volume 10081.4(7)
_computing_cell_refinement 'SAINT V8.40B (Bruker Nano, Inc., 2019)'
_computing_data_collection 'APEX3 (Ver 2019.11, Bruker AXS Inc., 2020)'
_computing_data_reduction 'SAINT V8.40B (Bruker Nano, Inc., 2019)'
_computing_publication_material 'APEX3 (Ver 2019.11, Bruker AXS Inc., 2020)'
_computing_structure_refinement 'SHELXL-2018/3 (Sheldrick, 2018)'
_computing_structure_solution 'XT, VERSION 2018/2'
_diffrn_ambient_temperature 100.(2)
_diffrn_detector_area_resol_mean 7.3910
_diffrn_measured_fraction_theta_full 0.999
_diffrn_measured_fraction_theta_max 0.999
_diffrn_measurement_device 'four-circle diffractometer'
_diffrn_measurement_device_type 'Photon II CPADs detector'
_diffrn_measurement_method 'phi and omega scans'
_diffrn_radiation_monochromator 'Multilayer Mirror'
_diffrn_radiation_probe x-ray
_diffrn_radiation_type MoK\a
_diffrn_radiation_wavelength 0.71073
_diffrn_reflns_av_R_equivalents 0.1430
_diffrn_reflns_av_unetI/netI 0.0572
_diffrn_reflns_limit_h_max 22
_diffrn_reflns_limit_h_min -22
_diffrn_reflns_limit_k_max 28
_diffrn_reflns_limit_k_min -28
_diffrn_reflns_limit_l_max 31
_diffrn_reflns_limit_l_min -32
_diffrn_reflns_number 141121
_diffrn_reflns_theta_full 25.24
_diffrn_reflns_theta_max 27.00
_diffrn_reflns_theta_min 2.18
_diffrn_source 'Incoatec microfocus source'
_diffrn_source_current 1.4
_diffrn_source_power 0.07
_diffrn_source_type 'Bruker D8 Quest'
_diffrn_source_voltage 50
_exptl_absorpt_coefficient_mu 2.864
_exptl_absorpt_correction_T_max 0.99
_exptl_absorpt_correction_T_min 0.72
_exptl_absorpt_correction_type multi-scan
_exptl_absorpt_process_details
;
SADABS-2016/2 - Bruker AXS area detector scaling and absorption correction
;
_exptl_crystal_colour orange
_exptl_crystal_density_diffrn 1.584
_exptl_crystal_density_method 'not measured'
_exptl_crystal_description needle
_exptl_crystal_F_000 4772
_exptl_crystal_size_max 0.100
_exptl_crystal_size_mid 0.010
_exptl_crystal_size_min 0.005
_refine_diff_density_max 1.828
_refine_diff_density_min -0.894
_refine_ls_extinction_method none
_refine_ls_goodness_of_fit_ref 1.066
_refine_ls_hydrogen_treatment constr
_refine_ls_matrix_type full
_refine_ls_number_parameters 795
_refine_ls_number_reflns 10989
_refine_ls_number_restraints 584
_refine_ls_restrained_S_all 1.046
_refine_ls_R_factor_all 0.0918
_refine_ls_R_factor_gt 0.0477
_refine_ls_shift/su_max 0.002
_refine_ls_shift/su_mean 0.000
_refine_ls_structure_factor_coef Fsqd
_refine_ls_weighting_details 'w=1/[\s^2^(Fo^2^)+(0.0587P)^2^+58.9019P] where P=(Fo^2^+2Fc^2^)/3'
_refine_ls_weighting_scheme calc
_refine_ls_wR_factor_gt 0.1185
_refine_ls_wR_factor_ref 0.1493
_reflns_Friedel_coverage 0.000
_reflns_number_gt 7185
_reflns_number_total 10989
_reflns_threshold_expression 'I > 2\s(I)'
_cod_data_source_file d3cy00942d2.cif
_cod_data_source_block ey6m
_cod_depositor_comments
;
The following automatic conversions were performed:

data item '_diffrn_radiation_probe' value 'X-ray' was changed to
'x-ray' in accordance with the
/home/data/users/saulius/crontab/automatic-downloads/rss-feeds/RSC/lib/dictionaries/cif_core.dic
dictionary named 'cif_core.dic' version 2.4.2 last updated on
2011-04-26.

data item '_exptl_absorpt_correction_type' value 'Multi-Scan' was
changed to 'multi-scan' in accordance with the
/home/data/users/saulius/crontab/automatic-downloads/rss-feeds/RSC/lib/dictionaries/cif_core.dic
dictionary named 'cif_core.dic' version 2.4.2 last updated on
2011-04-26.

Automatic conversion script
Id: cif_fix_values 8170 2020-07-09 18:12:32Z antanas 

 Adding full bibliography for 1570094--1570095.cif.
;
_cod_original_formula_sum 'C47.25 H43.50 Cl2.50 F10 Ir N4 O4'
_cod_database_code 1570094

loop_
_space_group_symop_operation_xyz
'x, y, z'
'-x+1/2, -y+1/2, z'
'-x, y+1/2, -z+1/2'
'x+1/2, -y, -z+1/2'
'-x, -y, -z'
'x-1/2, y-1/2, -z'
'x, -y-1/2, z-1/2'
'-x-1/2, y, z-1/2'

loop_
_atom_site_type_symbol
_atom_site_label
_atom_site_fract_x
_atom_site_fract_y
_atom_site_fract_z
_atom_site_U_iso_or_equiv
_atom_site_adp_type
_atom_site_calc_flag
_atom_site_refinement_flags_adp
_atom_site_refinement_flags_occupancy
_atom_site_refinement_flags_posn
_atom_site_occupancy
_atom_site_disorder_assembly
_atom_site_disorder_group
C C1 0.5486(4) 0.4667(3) 0.2850(3) 0.0313(16) Uani d . . . 1.0 . .
H H1 0.513981 0.482301 0.259916 0.038 Uiso calc U . R 1.0 . .
C C2 0.5519(4) 0.4063(3) 0.2922(3) 0.0360(17) Uani d . . . 1.0 . .
H H2 0.520235 0.381018 0.271867 0.043 Uiso calc U . DR 1.0 . .
C C3 0.6015(4) 0.3813(4) 0.3293(3) 0.0371(18) Uani d . . D 1.0 . .
C C4 0.6491(4) 0.4214(3) 0.3560(3) 0.0349(17) Uani d . . . 1.0 . .
H H4 0.684554 0.406635 0.380894 0.042 Uiso calc U . R 1.0 . .
C C5 0.6447(4) 0.4822(3) 0.3464(3) 0.0288(15) Uani d . . . 1.0 . .
C C6 0.6929(4) 0.5274(3) 0.3719(3) 0.0288(15) Uani d . . . 1.0 . .
C C7 0.7533(4) 0.5137(4) 0.4052(3) 0.0345(17) Uani d . . . 1.0 . .
H H7 0.763719 0.473323 0.413736 0.041 Uiso calc U . R 1.0 . .
C C8 0.7979(4) 0.5584(4) 0.4259(3) 0.0383(19) Uani d . . . 1.0 . .
C C9 0.7788(4) 0.6166(4) 0.4133(3) 0.0410(19) Uani d . . . 1.0 . .
H H9 0.807088 0.648793 0.427338 0.049 Uiso calc U . R 1.0 . .
C C10 0.7186(4) 0.6277(4) 0.3801(3) 0.0345(17) Uani d . . . 1.0 . .
H H10 0.706803 0.667795 0.371552 0.041 Uiso calc U . R 1.0 . .
C C11 0.8640(4) 0.5436(4) 0.4617(3) 0.042(2) Uani d . . . 1.0 . .
C C12 0.9080(5) 0.5997(5) 0.4779(4) 0.062(3) Uani d . . . 1.0 . .
H H12A 0.875641 0.62609 0.498742 0.093 Uiso calc U . R 1.0 . .
H H12B 0.924983 0.620497 0.44573 0.093 Uiso calc U . R 1.0 . .
H H12C 0.951243 0.588147 0.499456 0.093 Uiso calc U . R 1.0 . .
C C13 0.9161(5) 0.5031(6) 0.4316(4) 0.068(3) Uani d . . . 1.0 . .
H H13A 0.960345 0.495072 0.453458 0.102 Uiso calc U . R 1.0 . .
H H13B 0.931304 0.522394 0.39824 0.102 Uiso calc U . R 1.0 . .
H H13C 0.890614 0.465589 0.423537 0.102 Uiso calc U . R 1.0 . .
C C14 0.8372(5) 0.5132(5) 0.5122(3) 0.058(3) Uani d . . . 1.0 . .
H H14A 0.808267 0.477662 0.502752 0.088 Uiso calc U . R 1.0 . .
H H14B 0.805657 0.54066 0.532528 0.088 Uiso calc U . R 1.0 . .
H H14C 0.8803 0.50155 0.533871 0.088 Uiso calc U . R 1.0 . .
C C15 0.598(2) 0.3145(5) 0.3373(13) 0.047(3) Uani d U P D 0.23(2) A 1
C C16 0.558(3) 0.3079(18) 0.3915(14) 0.050(4) Uani d U P D 0.23(2) A 1
H H16A 0.591028 0.320848 0.4203 0.075 Uiso calc U P R 0.23(2) A 1
H H16B 0.544073 0.266075 0.397033 0.075 Uiso calc U P R 0.23(2) A 1
H H16C 0.512547 0.332463 0.391621 0.075 Uiso calc U P R 0.23(2) A 1
C C17 0.555(2) 0.280(2) 0.2939(16) 0.047(4) Uani d U P D 0.23(2) A 1
H H17A 0.571674 0.292483 0.258532 0.071 Uiso calc U P DR 0.23(2) A 1
H H17B 0.501181 0.287798 0.297541 0.071 Uiso calc U P DR 0.23(2) A 1
H H17C 0.563851 0.237033 0.29825 0.071 Uiso calc U P R 0.23(2) A 1
C C18 0.6778(19) 0.289(2) 0.341(2) 0.048(4) Uani d U P D 0.23(2) A 1
H H18A 0.67512 0.24543 0.34508 0.072 Uiso calc U P R 0.23(2) A 1
H H18B 0.703764 0.306163 0.37146 0.072 Uiso calc U P R 0.23(2) A 1
H H18C 0.705134 0.298261 0.307984 0.072 Uiso calc U P R 0.23(2) A 1
C C15A 0.6023(11) 0.3146(4) 0.3388(8) 0.046(3) Uani d U P D 0.40(2) A 2
C C16A 0.6801(12) 0.2904(13) 0.3229(12) 0.049(4) Uani d U P D 0.40(2) A 2
H H16D 0.681124 0.247115 0.327933 0.073 Uiso calc U P R 0.40(2) A 2
H H16E 0.718381 0.308873 0.345388 0.073 Uiso calc U P R 0.40(2) A 2
H H16F 0.689973 0.299778 0.285378 0.073 Uiso calc U P R 0.40(2) A 2
C C17A 0.5896(17) 0.3038(11) 0.3991(9) 0.053(4) Uani d U P D 0.40(2) A 2
H H17D 0.544255 0.324566 0.410512 0.08 Uiso calc U P R 0.40(2) A 2
H H17E 0.632477 0.319021 0.419217 0.08 Uiso calc U P R 0.40(2) A 2
H H17F 0.58414 0.261046 0.405656 0.08 Uiso calc U P R 0.40(2) A 2
C C18A 0.5415(14) 0.2805(12) 0.3072(10) 0.047(4) Uani d U P D 0.40(2) A 2
H H18D 0.492081 0.291953 0.320393 0.071 Uiso calc U P R 0.40(2) A 2
H H18E 0.548583 0.237565 0.312019 0.071 Uiso calc U P R 0.40(2) A 2
H H18F 0.545471 0.290376 0.2692 0.071 Uiso calc U P R 0.40(2) A 2
C C15B 0.6057(9) 0.3151(5) 0.3407(7) 0.046(3) Uani d U P D 0.373(9) A 3
C C16B 0.6557(12) 0.2963(10) 0.3880(8) 0.051(4) Uani d U P D 0.373(9) A 3
H H16G 0.705788 0.313075 0.383262 0.076 Uiso calc U P R 0.373(9) A 3
H H16H 0.658977 0.252765 0.389274 0.076 Uiso calc U P R 0.373(9) A 3
H H16I 0.634152 0.311088 0.421381 0.076 Uiso calc U P R 0.373(9) A 3
C C17B 0.6363(13) 0.2870(9) 0.2887(8) 0.046(4) Uani d U P D 0.373(9) A 3
H H17G 0.68323 0.306524 0.278859 0.07 Uiso calc U P R 0.373(9) A 3
H H17H 0.599823 0.29218 0.259945 0.07 Uiso calc U P R 0.373(9) A 3
H H17I 0.64526 0.244427 0.294466 0.07 Uiso calc U P R 0.373(9) A 3
C C18B 0.5257(10) 0.2911(10) 0.3494(10) 0.054(4) Uani d U P D 0.373(9) A 3
H H18G 0.50462 0.308812 0.381857 0.08 Uiso calc U P R 0.373(9) A 3
H H18H 0.527297 0.247741 0.353233 0.08 Uiso calc U P R 0.373(9) A 3
H H18I 0.494458 0.301667 0.318718 0.08 Uiso calc U P R 0.373(9) A 3
C C19 0.5068(4) 0.6054(3) 0.2495(3) 0.0308(15) Uani d . . . 1.0 . .
C C20 0.4292(4) 0.6088(3) 0.2583(3) 0.0351(18) Uani d . . . 1.0 . .
H H20 0.409325 0.606814 0.293392 0.042 Uiso calc U . R 1.0 . .
C C21 0.3831(4) 0.6152(3) 0.2148(4) 0.0403(19) Uani d . . . 1.0 . .
C C22 0.4075(5) 0.6186(4) 0.1627(3) 0.043(2) Uani d . . . 1.0 . .
H H22 0.373961 0.623038 0.133616 0.052 Uiso calc U . R 1.0 . .
C C23 0.4827(5) 0.6152(4) 0.1557(3) 0.0402(19) Uani d . . . 1.0 . .
C C24 0.5337(4) 0.6086(3) 0.1969(3) 0.0320(16) Uani d . . . 1.0 . .
C C25 0.6138(4) 0.6010(3) 0.1913(3) 0.0342(16) Uani d . . . 1.0 . .
C C26 0.6548(5) 0.6005(4) 0.1434(3) 0.049(2) Uani d . . . 1.0 . .
H H26 0.630105 0.60837 0.110595 0.059 Uiso calc U . R 1.0 . .
C C27 0.7303(5) 0.5886(4) 0.1434(3) 0.049(2) Uani d . . . 1.0 . .
H H27 0.75794 0.588221 0.11108 0.059 Uiso calc U . R 1.0 . .
C C28 0.7648(4) 0.5772(3) 0.1916(3) 0.0361(17) Uani d . . . 1.0 . .
C C29 0.7239(4) 0.5801(3) 0.2383(3) 0.0281(15) Uani d . . . 1.0 . .
H H29 0.748233 0.573086 0.27139 0.034 Uiso calc U . R 1.0 . .
C C30 0.8467(4) 0.5629(4) 0.1934(3) 0.0410(19) Uani d . . . 1.0 . .
C C31 0.5863(4) 0.6883(3) 0.3081(3) 0.0287(14) Uani d . . . 1.0 . .
C C32 0.6337(4) 0.7265(3) 0.2808(3) 0.0368(18) Uani d . . . 1.0 . .
H H32 0.669096 0.71137 0.25603 0.044 Uiso calc U . R 1.0 . .
C C33 0.6284(5) 0.7862(4) 0.2900(3) 0.045(2) Uani d . . . 1.0 . .
C C34 0.5775(5) 0.8124(4) 0.3233(4) 0.046(2) Uani d . . . 1.0 . .
H H34 0.574576 0.854364 0.327657 0.056 Uiso calc U . R 1.0 . .
C C35 0.5304(5) 0.7738(4) 0.3503(3) 0.046(2) Uani d . . . 1.0 . .
C C36 0.5344(4) 0.7126(3) 0.3446(3) 0.0370(18) Uani d . . . 1.0 . .
C C37 0.4923(4) 0.6682(3) 0.3758(3) 0.0341(17) Uani d . . . 1.0 . .
C C38 0.4346(5) 0.6801(4) 0.4129(3) 0.048(2) Uani d . . . 1.0 . .
H H38 0.416659 0.719587 0.417597 0.058 Uiso calc U . R 1.0 . .
C C39 0.4047(5) 0.6342(4) 0.4420(4) 0.053(2) Uani d . . . 1.0 . .
H H39 0.366406 0.641604 0.467355 0.063 Uiso calc U . R 1.0 . .
C C40 0.4307(5) 0.5775(4) 0.4340(3) 0.048(2) Uani d . . . 1.0 . .
C C41 0.4846(4) 0.5667(4) 0.3963(3) 0.0372(18) Uani d . . . 1.0 . .
H H41 0.501352 0.527064 0.39058 0.045 Uiso calc U . R 1.0 . .
C C42 0.3983(6) 0.5261(5) 0.4650(4) 0.066(3) Uani d . . . 1.0 . .
C C43 0.1170(5) 0.6699(6) 0.5044(4) 0.080(4) Uani d . . D 1.0 . .
H H43A 0.081547 0.656714 0.531774 0.12 Uiso calc U . R 1.0 . .
H H43B 0.106909 0.648838 0.470933 0.12 Uiso calc U . R 1.0 . .
H H43C 0.111491 0.712854 0.498781 0.12 Uiso calc U . R 1.0 . .
C C44 0.1954(5) 0.6565(4) 0.5225(3) 0.047(2) Uani d . . D 1.0 . .
O O1 0.2478(4) 0.6761(4) 0.4921(2) 0.070(2) Uani d . . D 1.0 . .
H H1A 0.229438 0.698531 0.468685 0.105 Uiso calc U . R 1.0 . .
O O2 0.2098(4) 0.6293(3) 0.5638(2) 0.0623(19) Uani d . . D 1.0 . .
C C45 0.2267(11) 0.7541(14) 0.3213(5) 0.065(6) Uani d U P D 0.5 B -1
H H45A 0.239591 0.793204 0.306629 0.097 Uiso calc U P R 0.5 B -1
H H45B 0.172883 0.747411 0.317551 0.097 Uiso calc U P R 0.5 B -1
H H45C 0.253966 0.723078 0.301973 0.097 Uiso calc U P R 0.5 B -1
C C46 0.247(3) 0.752(2) 0.3792(4) 0.055(4) Uani d U P D 0.5 B -1
O O3 0.199(2) 0.7200(17) 0.4022(10) 0.040(4) Uani d U P D 0.5 B -1
O O4 0.289(2) 0.789(2) 0.4043(12) 0.064(8) Uani d U P D 0.5 B -1
C C49 0.1622(9) 0.5809(9) 0.3634(5) 0.064(3) Uani d U P D 0.574(6) C 1
H H49A 0.189847 0.556497 0.389716 0.076 Uiso calc U P R 0.574(6) C 1
H H49B 0.159499 0.622156 0.377095 0.076 Uiso calc U P R 0.574(6) C 1
Cl Cl1 0.0720(6) 0.5525(8) 0.3555(7) 0.054(2) Uani d U P D 0.574(6) C 1
Cl Cl2 0.2095(3) 0.5801(2) 0.30222(18) 0.0666(15) Uani d U P D 0.574(6) C 1
C C49A 0.1588(9) 0.6063(9) 0.3383(10) 0.061(4) Uani d U P D 0.426(6) C 2
H H49C 0.150697 0.647125 0.351933 0.073 Uiso calc U P R 0.426(6) C 2
H H49D 0.163121 0.608261 0.298962 0.073 Uiso calc U P R 0.426(6) C 2
Cl Cl1A 0.0831(8) 0.5611(12) 0.3559(12) 0.073(4) Uani d U P D 0.426(6) C 2
Cl Cl2A 0.2411(3) 0.5770(3) 0.3655(3) 0.070(2) Uani d U P D 0.426(6) C 2
C C50 0.7216(9) 0.7487(17) 0.1083(8) 0.054(6) Uani d U P D 0.25 D -1
H H50A 0.726953 0.717429 0.08067 0.064 Uiso calc U P R 0.25 D -1
H H50B 0.733876 0.787497 0.091734 0.064 Uiso calc U P R 0.25 D -1
Cl Cl3 0.6301(5) 0.7499(4) 0.1314(4) 0.064(3) Uani d U P D 0.25 D -1
Cl Cl4 0.7831(5) 0.7346(3) 0.1604(3) 0.052(2) Uani d U P D 0.25 D -1
C C47 0.6003(8) 0.8450(8) 0.0033(7) 0.052(4) Uani d U P D 0.5 E 2
H H47A 0.600531 0.875292 -0.024841 0.077 Uiso calc U P R 0.5 E 2
H H47B 0.593409 0.86426 0.03806 0.077 Uiso calc U P R 0.5 E 2
H H47C 0.559442 0.816899 -0.003018 0.077 Uiso calc U P R 0.5 E 2
C C48 0.6728(8) 0.8124(7) 0.0029(6) 0.049(3) Uani d U P D 0.5 E 2
O O5 0.7166(6) 0.8475(5) 0.0274(4) 0.048(3) Uani d U P D 0.5 E 2
O O6 0.6888(6) 0.7659(4) -0.0265(4) 0.045(3) Uani d U P D 0.5 E 2
F F1 0.3079(3) 0.6172(2) 0.2234(2) 0.0592(14) Uani d . . . 1.0 . .
F F2 0.5070(3) 0.6190(3) 0.10412(19) 0.0621(15) Uani d . . . 1.0 . .
F F3 0.8722(3) 0.5541(2) 0.24249(19) 0.0498(12) Uani d . . . 1.0 . .
F F4 0.8876(3) 0.6064(3) 0.1720(2) 0.0638(15) Uani d . . . 1.0 . .
F F5 0.8633(3) 0.5137(3) 0.1655(2) 0.0677(16) Uani d . . . 1.0 . .
F F6 0.6760(3) 0.8242(2) 0.2650(2) 0.0607(14) Uani d . . . 1.0 . .
F F7 0.4801(3) 0.7984(2) 0.3853(2) 0.0630(15) Uani d . . . 1.0 . .
F F8 0.4343(4) 0.4759(3) 0.4575(3) 0.096(2) Uani d . . . 1.0 . .
F F9 0.3986(4) 0.5374(3) 0.5175(3) 0.098(2) Uani d . . . 1.0 . .
F F10 0.3275(4) 0.5159(3) 0.4517(3) 0.094(2) Uani d . . . 1.0 . .
Ir Ir1 0.58699(2) 0.59857(2) 0.30549(2) 0.02513(9) Uani d . . . 1.0 . .
N N1 0.5921(3) 0.5044(2) 0.3119(2) 0.0262(12) Uani d . . . 1.0 . .
N N2 0.6766(3) 0.5845(3) 0.3598(2) 0.0296(13) Uani d . . . 1.0 . .
N N3 0.6506(3) 0.5926(3) 0.2381(2) 0.0273(12) Uani d . . . 1.0 . .
N N4 0.5144(3) 0.6114(3) 0.3673(2) 0.0280(13) Uani d . . . 1.0 . .

loop_
_atom_site_aniso_label
_atom_site_aniso_U_11
_atom_site_aniso_U_22
_atom_site_aniso_U_33
_atom_site_aniso_U_12
_atom_site_aniso_U_13
_atom_site_aniso_U_23
C1 0.027(4) 0.025(4) 0.042(4) 0.003(3) -0.007(3) -0.003(3)
C2 0.029(4) 0.030(4) 0.048(4) -0.002(3) 0.000(3) -0.004(3)
C3 0.033(4) 0.036(4) 0.042(4) 0.010(3) 0.008(3) 0.007(3)
C4 0.027(4) 0.041(4) 0.037(4) 0.006(3) 0.003(3) 0.007(3)
C5 0.019(3) 0.033(4) 0.034(4) 0.003(3) 0.003(3) 0.004(3)
C6 0.024(4) 0.035(4) 0.027(3) -0.003(3) 0.002(3) -0.001(3)
C7 0.027(4) 0.047(4) 0.029(4) 0.007(3) -0.001(3) 0.011(3)
C8 0.026(4) 0.062(6) 0.027(4) -0.005(4) 0.001(3) 0.000(3)
C9 0.031(4) 0.054(5) 0.038(4) -0.010(4) -0.004(3) -0.008(4)
C10 0.029(4) 0.037(4) 0.037(4) -0.007(3) -0.001(3) -0.005(3)
C11 0.026(4) 0.071(6) 0.030(4) -0.002(4) -0.010(3) 0.001(4)
C12 0.041(5) 0.098(8) 0.047(5) -0.021(6) -0.022(4) 0.017(5)
C13 0.040(5) 0.120(10) 0.045(5) 0.029(6) -0.006(4) -0.010(5)
C14 0.051(6) 0.087(8) 0.038(5) 0.006(5) -0.011(4) 0.014(5)
C15 0.043(6) 0.028(5) 0.069(6) 0.002(5) 0.001(5) 0.008(5)
C16 0.046(9) 0.034(8) 0.070(8) 0.003(8) 0.002(8) 0.017(8)
C17 0.048(8) 0.022(8) 0.072(9) 0.000(8) 0.001(8) 0.006(8)
C18 0.047(8) 0.027(8) 0.070(9) 0.005(7) 0.000(7) 0.008(9)
C15A 0.041(5) 0.027(5) 0.068(6) 0.002(4) 0.001(5) 0.007(5)
C16A 0.050(7) 0.026(7) 0.071(9) 0.007(6) 0.002(7) 0.008(8)
C17A 0.046(8) 0.039(7) 0.074(7) -0.001(8) 0.000(7) 0.017(7)
C18A 0.048(7) 0.019(6) 0.076(8) -0.003(6) 0.004(7) 0.002(7)
C15B 0.041(5) 0.027(5) 0.068(6) 0.003(5) 0.001(5) 0.006(5)
C16B 0.049(7) 0.031(7) 0.071(7) 0.005(7) 0.001(7) 0.012(7)
C17B 0.045(7) 0.020(6) 0.074(7) 0.008(6) 0.001(6) 0.005(6)
C18B 0.050(7) 0.032(7) 0.079(8) -0.002(7) 0.004(7) 0.014(7)
C19 0.032(4) 0.025(4) 0.036(4) 0.002(3) -0.008(3) -0.003(3)
C20 0.026(4) 0.037(4) 0.042(4) 0.004(3) -0.007(3) -0.009(3)
C21 0.023(4) 0.033(4) 0.065(5) 0.004(3) -0.012(4) -0.010(4)
C22 0.048(5) 0.039(4) 0.042(5) 0.008(4) -0.014(4) -0.008(4)
C23 0.034(5) 0.045(5) 0.041(4) -0.001(4) -0.012(3) -0.003(4)
C24 0.032(4) 0.029(4) 0.035(4) 0.002(3) -0.007(3) -0.004(3)
C25 0.034(4) 0.033(4) 0.036(4) 0.000(3) -0.006(3) -0.003(3)
C26 0.044(5) 0.074(6) 0.030(4) 0.007(5) -0.006(3) -0.011(4)
C27 0.042(5) 0.072(6) 0.035(4) 0.004(4) 0.008(4) -0.013(4)
C28 0.029(4) 0.037(4) 0.042(4) 0.003(3) 0.001(3) -0.009(3)
C29 0.025(4) 0.025(3) 0.034(4) 0.002(3) 0.001(3) -0.004(3)
C30 0.030(4) 0.047(5) 0.046(5) 0.007(4) 0.006(4) -0.009(4)
C31 0.026(3) 0.024(3) 0.036(4) -0.001(3) -0.008(3) -0.002(3)
C32 0.033(4) 0.026(4) 0.051(5) 0.000(3) 0.001(4) 0.006(3)
C33 0.048(5) 0.033(4) 0.055(5) -0.003(4) -0.009(4) 0.009(4)
C34 0.044(5) 0.026(4) 0.069(6) 0.002(4) -0.018(4) -0.002(4)
C35 0.048(5) 0.039(5) 0.053(5) 0.005(4) -0.007(4) -0.012(4)
C36 0.037(4) 0.032(4) 0.042(4) 0.010(3) -0.007(3) -0.013(3)
C37 0.031(4) 0.032(4) 0.040(4) 0.001(3) -0.004(3) -0.006(3)
C38 0.039(5) 0.052(5) 0.054(5) -0.002(4) 0.009(4) -0.011(4)
C39 0.035(5) 0.069(6) 0.054(5) -0.001(4) 0.018(4) -0.010(5)
C40 0.039(5) 0.059(6) 0.045(5) -0.009(4) 0.009(4) -0.006(4)
C41 0.022(4) 0.041(5) 0.048(5) -0.006(3) -0.003(3) -0.003(4)
C42 0.057(7) 0.076(8) 0.066(7) -0.016(6) 0.030(5) -0.005(6)
C43 0.055(6) 0.123(10) 0.063(7) 0.010(7) 0.015(5) 0.050(7)
C44 0.046(5) 0.052(5) 0.043(5) 0.015(4) 0.013(4) 0.009(4)
O1 0.047(4) 0.115(6) 0.049(4) 0.015(4) 0.012(3) 0.032(4)
O2 0.054(4) 0.086(5) 0.047(4) 0.020(4) 0.010(3) 0.033(3)
C45 0.091(16) 0.062(10) 0.041(7) -0.042(15) -0.001(8) -0.003(9)
C46 0.075(10) 0.054(9) 0.036(6) -0.008(7) 0.006(11) -0.013(11)
O3 0.035(8) 0.049(9) 0.035(8) 0.007(5) -0.009(6) 0.001(7)
O4 0.064(16) 0.077(17) 0.050(10) -0.022(12) 0.005(10) -0.011(10)
C49 0.062(7) 0.061(7) 0.068(7) -0.007(6) -0.005(7) 0.001(6)
Cl1 0.048(4) 0.056(4) 0.059(4) -0.006(3) 0.003(3) -0.012(3)
Cl2 0.068(3) 0.067(3) 0.066(3) 0.008(2) 0.014(2) 0.009(2)
C49A 0.060(7) 0.058(8) 0.064(8) -0.003(7) -0.009(7) 0.006(7)
Cl1A 0.062(6) 0.076(9) 0.080(6) -0.001(5) -0.017(6) 0.003(6)
Cl2A 0.051(3) 0.066(4) 0.093(4) 0.003(3) -0.004(3) 0.013(3)
C50 0.078(13) 0.027(10) 0.056(12) 0.016(12) 0.012(11) 0.021(11)
Cl3 0.081(6) 0.052(5) 0.058(5) 0.038(5) 0.030(5) 0.026(4)
Cl4 0.085(6) 0.024(4) 0.046(4) 0.005(4) -0.007(4) 0.003(3)
C47 0.053(7) 0.059(7) 0.043(7) 0.024(6) 0.009(6) 0.010(6)
C48 0.051(5) 0.049(5) 0.046(5) -0.004(4) -0.002(4) 0.009(4)
O5 0.064(6) 0.055(6) 0.027(5) -0.022(5) -0.003(4) 0.005(4)
O6 0.054(6) 0.022(4) 0.059(5) -0.003(4) -0.024(5) 0.023(4)
F1 0.027(3) 0.073(4) 0.078(4) 0.011(2) -0.016(2) -0.008(3)
F2 0.057(3) 0.090(4) 0.039(3) 0.001(3) -0.015(2) 0.004(3)
F3 0.031(3) 0.068(3) 0.051(3) 0.010(2) 0.001(2) -0.007(2)
F4 0.027(3) 0.085(4) 0.080(4) -0.009(3) 0.007(3) 0.018(3)
F5 0.043(3) 0.078(4) 0.082(4) 0.019(3) 0.003(3) -0.040(3)
F6 0.053(3) 0.036(3) 0.094(4) -0.009(2) 0.001(3) 0.017(3)
F7 0.069(4) 0.042(3) 0.078(4) 0.011(3) 0.015(3) -0.018(3)
F8 0.102(5) 0.061(4) 0.124(6) -0.005(4) 0.064(5) 0.023(4)
F9 0.113(6) 0.116(6) 0.066(4) -0.030(5) 0.039(4) 0.007(4)
F10 0.054(4) 0.111(6) 0.118(5) -0.044(4) 0.023(4) 0.003(4)
Ir1 0.01967(14) 0.02529(14) 0.03042(15) 0.00025(11) -0.00216(11) -0.00219(11)
N1 0.021(3) 0.025(3) 0.032(3) 0.000(2) 0.002(2) 0.000(2)
N2 0.020(3) 0.037(4) 0.032(3) 0.000(2) -0.007(2) -0.001(3)
N3 0.023(3) 0.030(3) 0.029(3) 0.001(3) -0.002(2) -0.001(2)
N4 0.019(3) 0.031(3) 0.034(3) -0.001(2) -0.001(2) -0.002(2)

loop_
_atom_type_symbol
_atom_type_description
_atom_type_scat_dispersion_real
_atom_type_scat_dispersion_imag
_atom_type_scat_source
C C 0.0033 0.0016 'International Tables Vol C Tables 4.2.6.8 and 6.1.1.4'
H H 0.0000 0.0000 'International Tables Vol C Tables 4.2.6.8 and 6.1.1.4'
Cl Cl 0.1484 0.1585 'International Tables Vol C Tables 4.2.6.8 and 6.1.1.4'
F F 0.0171 0.0103 'International Tables Vol C Tables 4.2.6.8 and 6.1.1.4'
Ir Ir -1.4442 7.9887 'International Tables Vol C Tables 4.2.6.8 and 6.1.1.4'
N N 0.0061 0.0033 'International Tables Vol C Tables 4.2.6.8 and 6.1.1.4'
O O 0.0106 0.0060 'International Tables Vol C Tables 4.2.6.8 and 6.1.1.4'

loop_
_geom_angle_atom_site_label_1
_geom_angle_atom_site_label_2
_geom_angle_atom_site_label_3
_geom_angle_site_symmetry_1
_geom_angle_site_symmetry_3
_geom_angle
_geom_angle_publ_flag
N1 C1 C2 . . 122.5(7) ?
C1 C2 C3 . . 120.7(7) ?
C2 C3 C4 . . 116.3(7) ?
C2 C3 C15 . . 117.2(15) ?
C4 C3 C15 . . 126.5(15) ?
C2 C3 C15B . . 123.2(9) ?
C4 C3 C15B . . 120.5(9) ?
C2 C3 C15A . . 120.3(10) ?
C4 C3 C15A . . 123.4(10) ?
C5 C4 C3 . . 120.8(7) ?
N1 C5 C4 . . 120.3(7) ?
N1 C5 C6 . . 115.0(6) ?
C4 C5 C6 . . 124.6(7) ?
N2 C6 C7 . . 120.6(7) ?
N2 C6 C5 . . 115.5(6) ?
C7 C6 C5 . . 123.9(7) ?
C8 C7 C6 . . 120.6(7) ?
C7 C8 C9 . . 117.2(7) ?
C7 C8 C11 . . 120.6(8) ?
C9 C8 C11 . . 122.1(7) ?
C10 C9 C8 . . 119.8(7) ?
N2 C10 C9 . . 122.7(8) ?
C13 C11 C14 . . 110.1(8) ?
C13 C11 C8 . . 108.6(7) ?
C14 C11 C8 . . 110.2(7) ?
C13 C11 C12 . . 107.9(8) ?
C14 C11 C12 . . 108.1(7) ?
C8 C11 C12 . . 111.9(7) ?
C3 C15 C18 . . 110.(3) ?
C3 C15 C16 . . 103.(2) ?
C18 C15 C16 . . 110.3(16) ?
C3 C15 C17 . . 115.(3) ?
C18 C15 C17 . . 108.3(15) ?
C16 C15 C17 . . 109.5(16) ?
C3 C15A C17A . . 107.9(15) ?
C3 C15A C16A . . 108.4(16) ?
C17A C15A C16A . . 109.1(13) ?
C3 C15A C18A . . 113.7(16) ?
C17A C15A C18A . . 108.5(13) ?
C16A C15A C18A . . 109.1(13) ?
C3 C15B C16B . . 116.2(13) ?
C3 C15B C18B . . 108.9(12) ?
C16B C15B C18B . . 109.5(13) ?
C3 C15B C17B . . 105.1(11) ?
C16B C15B C17B . . 109.1(13) ?
C18B C15B C17B . . 107.8(13) ?
C24 C19 C20 . . 118.9(7) ?
C24 C19 Ir1 . . 114.4(5) ?
C20 C19 Ir1 . . 126.7(6) ?
C21 C20 C19 . . 118.3(8) ?
F1 C21 C20 . . 118.2(8) ?
F1 C21 C22 . . 117.4(7) ?
C20 C21 C22 . . 124.4(8) ?
C23 C22 C21 . . 115.7(7) ?
C22 C23 F2 . . 115.7(7) ?
C22 C23 C24 . . 124.2(8) ?
F2 C23 C24 . . 120.1(7) ?
C23 C24 C19 . . 118.5(7) ?
C23 C24 C25 . . 126.2(7) ?
C19 C24 C25 . . 115.1(6) ?
N3 C25 C26 . . 118.7(7) ?
N3 C25 C24 . . 114.4(6) ?
C26 C25 C24 . . 126.9(7) ?
C27 C26 C25 . . 120.9(8) ?
C28 C27 C26 . . 118.4(7) ?
C27 C28 C29 . . 119.6(7) ?
C27 C28 C30 . . 120.2(7) ?
C29 C28 C30 . . 120.2(7) ?
N3 C29 C28 . . 121.7(7) ?
F3 C30 F4 . . 107.0(7) ?
F3 C30 F5 . . 106.4(7) ?
F4 C30 F5 . . 105.8(7) ?
F3 C30 C28 . . 113.3(6) ?
F4 C30 C28 . . 111.7(7) ?
F5 C30 C28 . . 112.2(7) ?
C32 C31 C36 . . 118.8(7) ?
C32 C31 Ir1 . . 126.8(6) ?
C36 C31 Ir1 . . 114.3(5) ?
C33 C32 C31 . . 118.8(8) ?
F6 C33 C32 . . 119.7(8) ?
F6 C33 C34 . . 115.4(7) ?
C32 C33 C34 . . 124.9(8) ?
C33 C34 C35 . . 115.7(8) ?
F7 C35 C36 . . 120.0(8) ?
F7 C35 C34 . . 117.3(7) ?
C36 C35 C34 . . 122.7(8) ?
C35 C36 C31 . . 119.0(8) ?
C35 C36 C37 . . 126.2(7) ?
C31 C36 C37 . . 114.8(6) ?
N4 C37 C38 . . 119.8(7) ?
N4 C37 C36 . . 113.7(6) ?
C38 C37 C36 . . 126.5(7) ?
C39 C38 C37 . . 119.4(8) ?
C40 C39 C38 . . 119.3(8) ?
C39 C40 C41 . . 120.2(8) ?
C39 C40 C42 . . 120.3(8) ?
C41 C40 C42 . . 119.4(9) ?
N4 C41 C40 . . 121.2(8) ?
F8 C42 F10 . . 106.5(10) ?
F8 C42 F9 . . 107.5(10) ?
F10 C42 F9 . . 106.4(8) ?
F8 C42 C40 . . 113.2(8) ?
F10 C42 C40 . . 111.7(10) ?
F9 C42 C40 . . 111.1(9) ?
O2 C44 O1 . . 121.0(8) ?
O2 C44 C43 . . 123.3(8) ?
O1 C44 C43 . . 115.7(7) ?
O3 C46 O4 . . 123.1(11) ?
O3 C46 C45 . . 106.7(16) ?
O4 C46 C45 . . 127.(2) ?
Cl1 C49 Cl2 . . 110.2(10) ?
Cl1A C49A Cl2A . . 109.7(11) ?
Cl4 C50 Cl3 . . 110.5(11) ?
O5 C48 O6 . . 129.1(13) ?
O5 C48 C47 . . 103.3(13) ?
O6 C48 C47 . . 125.9(13) ?
C19 Ir1 C31 . . 86.7(3) ?
C19 Ir1 N4 . . 93.6(3) ?
C31 Ir1 N4 . . 80.2(3) ?
C19 Ir1 N3 . . 80.0(3) ?
C31 Ir1 N3 . . 95.5(3) ?
N4 Ir1 N3 . . 172.6(2) ?
C19 Ir1 N1 . . 99.1(2) ?
C31 Ir1 N1 . . 173.5(2) ?
N4 Ir1 N1 . . 96.4(2) ?
N3 Ir1 N1 . . 88.5(2) ?
C19 Ir1 N2 . . 174.2(3) ?
C31 Ir1 N2 . . 97.6(2) ?
N4 Ir1 N2 . . 90.9(2) ?
N3 Ir1 N2 . . 95.6(2) ?
N1 Ir1 N2 . . 76.8(2) ?
C1 N1 C5 . . 119.2(6) ?
C1 N1 Ir1 . . 124.8(5) ?
C5 N1 Ir1 . . 116.0(5) ?
C10 N2 C6 . . 119.1(6) ?
C10 N2 Ir1 . . 124.3(5) ?
C6 N2 Ir1 . . 116.6(5) ?
C29 N3 C25 . . 120.5(6) ?
C29 N3 Ir1 . . 123.8(5) ?
C25 N3 Ir1 . . 115.7(5) ?
C41 N4 C37 . . 120.0(6) ?
C41 N4 Ir1 . . 123.7(5) ?
C37 N4 Ir1 . . 116.1(5) ?

loop_
_geom_bond_atom_site_label_1
_geom_bond_atom_site_label_2
_geom_bond_site_symmetry_2
_geom_bond_distance
_geom_bond_publ_flag
C1 N1 . 1.333(9) ?
C1 C2 . 1.370(10) ?
C2 C3 . 1.403(11) ?
C3 C4 . 1.408(11) ?
C3 C15 . 1.515(13) ?
C3 C15B . 1.516(12) ?
C3 C15A . 1.517(12) ?
C4 C5 . 1.389(10) ?
C5 N1 . 1.374(9) ?
C5 C6 . 1.478(10) ?
C6 N2 . 1.350(9) ?
C6 C7 . 1.401(10) ?
C7 C8 . 1.384(11) ?
C8 C9 . 1.387(12) ?
C8 C11 . 1.524(10) ?
C9 C10 . 1.384(10) ?
C10 N2 . 1.329(9) ?
C11 C13 . 1.505(12) ?
C11 C14 . 1.515(11) ?
C11 C12 . 1.541(12) ?
C15 C18 . 1.545(10) ?
C15 C16 . 1.545(10) ?
C15 C17 . 1.547(10) ?
C15A C17A . 1.546(10) ?
C15A C16A . 1.547(10) ?
C15A C18A . 1.549(10) ?
C15B C16B . 1.546(10) ?
C15B C18B . 1.546(10) ?
C15B C17B . 1.547(10) ?
C19 C24 . 1.404(10) ?
C19 C20 . 1.410(10) ?
C19 Ir1 . 2.014(7) ?
C20 C21 . 1.374(11) ?
C21 F1 . 1.365(9) ?
C21 C22 . 1.379(12) ?
C22 C23 . 1.361(11) ?
C23 F2 . 1.365(9) ?
C23 C24 . 1.387(10) ?
C24 C25 . 1.452(11) ?
C25 N3 . 1.358(9) ?
C25 C26 . 1.406(11) ?
C26 C27 . 1.380(12) ?
C27 C28 . 1.379(11) ?
C28 C29 . 1.382(10) ?
C28 C30 . 1.502(11) ?
C29 N3 . 1.342(9) ?
C30 F3 . 1.328(9) ?
C30 F4 . 1.333(10) ?
C30 F5 . 1.340(9) ?
C31 C32 . 1.388(10) ?
C31 C36 . 1.414(10) ?
C31 Ir1 . 2.016(7) ?
C32 C33 . 1.365(11) ?
C33 F6 . 1.359(9) ?
C33 C34 . 1.369(13) ?
C34 C35 . 1.386(12) ?
C35 F7 . 1.374(10) ?
C35 C36 . 1.384(11) ?
C36 C37 . 1.475(11) ?
C37 N4 . 1.353(9) ?
C37 C38 . 1.415(11) ?
C38 C39 . 1.371(13) ?
C39 C40 . 1.371(13) ?
C40 C41 . 1.373(11) ?
C40 C42 . 1.506(13) ?
C41 N4 . 1.350(9) ?
C42 F8 . 1.313(12) ?
C42 F10 . 1.332(12) ?
C42 F9 . 1.340(12) ?
C43 C44 . 1.506(12) ?
C44 O2 . 1.229(9) ?
C44 O1 . 1.287(9) ?
C45 C46 . 1.498(15) ?
C46 O3 . 1.266(14) ?
C46 O4 . 1.288(14) ?
C49 Cl1 . 1.749(14) ?
C49 Cl2 . 1.751(13) ?
C49A Cl1A . 1.750(15) ?
C49A Cl2A . 1.752(14) ?
C50 Cl4 . 1.738(14) ?
C50 Cl3 . 1.739(15) ?
C47 C48 . 1.491(15) ?
C48 O5 . 1.270(14) ?
C48 O6 . 1.310(14) ?
Ir1 N4 . 2.041(6) ?
Ir1 N3 . 2.043(6) ?
Ir1 N1 . 2.123(6) ?
Ir1 N2 . 2.129(5) ?
